data_2227196
loop_
_publ_author_name
'Fejfarov\'a, Karla'
'Makrl\'ik, Emanuel'
'Khalaji, Aliakbar Dehno'

_publ_section_title
;
 (<i>E</i>)-4-Bromo-<i>N</i>-(2,3-dimethoxybenzylidene)aniline
;
_journal_coeditor_code BT5308
_journal_issue 9
_journal_name_full 'Acta Crystallographica Section E'
_journal_page_first o2217
_journal_paper_doi 10.1107/S1600536810029880
_journal_volume 66
_journal_year 2010
_chemical_formula_iupac 'C15 H14 Br N O2'
_chemical_formula_moiety 'C15 H14 Br N O2'
_chemical_formula_sum 'C15 H14 Br N O2'
_chemical_formula_weight 320.2
_chemical_name_systematic
;
(<i>E</i>)-4-Bromo-<i>N</i>-(2,3-dimethoxybenzylidene)aniline
;
_space_group_IT_number 61
_symmetry_cell_setting orthorhombic
_symmetry_space_group_name_Hall '-P 2ac 2ab'
_symmetry_space_group_name_H-M 'P b c a'
_cell_angle_alpha 90
_cell_angle_beta 90
_cell_angle_gamma 90
_cell_formula_units_Z 8
_cell_length_a 13.9978(2)
_cell_length_b 7.05570(10)
_cell_length_c 27.3758(4)
_cell_measurement_reflns_used 17724
_cell_measurement_temperature 120
_cell_measurement_theta_max 66.6581
_cell_measurement_theta_min 3.1568
_cell_volume 2703.75(7)
_computing_cell_refinement 'CrysAlis Pro (Oxford Diffraction, 2009)'
_computing_data_collection 'CrysAlis Pro (Oxford Diffraction, 2009)'
_computing_data_reduction 'CrysAlis Pro (Oxford Diffraction, 2009)'
_computing_molecular_graphics 'DIAMOND (Brandenburg & Putz, 2005)'
_computing_publication_material 'JANA2006 (Pet\<r\'i\<cek <i>et al.</i>, 2006)'
_computing_structure_refinement 'JANA2006 (Pet\<r\'i\<cek <i>et al.</i>, 2006)'
_computing_structure_solution 'SIR2002 (Burla <i>et al.</i>, 2003)'
_diffrn_ambient_temperature 120
_diffrn_detector_area_resol_mean 10.3784
_diffrn_measured_fraction_theta_full 0.98
_diffrn_measured_fraction_theta_max 0.98
_diffrn_measurement_device 'four-cycle diffractometer'
_diffrn_measurement_device_type
;
Oxford Diffraction Xcalibur diffractometer with an
Atlas (Gemini ultra Cu) detector
;
_diffrn_measurement_method 'Rotation method data acquisition using \w scans'
_diffrn_radiation_monochromator mirror
_diffrn_radiation_source 'X-ray tube'
_diffrn_radiation_type 'Cu K\a'
_diffrn_radiation_wavelength 1.54184
_diffrn_reflns_av_R_equivalents 0.0414
_diffrn_reflns_av_sigmaI/netI 0.0051
_diffrn_reflns_limit_h_max 16
_diffrn_reflns_limit_h_min -16
_diffrn_reflns_limit_k_max 8
_diffrn_reflns_limit_k_min -8
_diffrn_reflns_limit_l_max 32
_diffrn_reflns_limit_l_min -32
_diffrn_reflns_number 24799
_diffrn_reflns_reduction_process
;
Integration of the CCD images was done by program CrysAlisPro
(Oxford diffraction, 2009). The same program was used for indexing of the
crystal shape and absorption correction.
;
_diffrn_reflns_theta_full 66.81
_diffrn_reflns_theta_max 66.81
_diffrn_reflns_theta_min 4.52
_exptl_absorpt_coefficient_mu 4.126
_exptl_absorpt_correction_T_max 0.698
_exptl_absorpt_correction_T_min 0.365
_exptl_absorpt_correction_type analytical
_exptl_absorpt_process_details '(CrysAlis Pro; Oxford Diffraction, 2009)'
_exptl_crystal_colour colourless
_exptl_crystal_density_diffrn 1.5727
_exptl_crystal_density_method 'not measured'
_exptl_crystal_description prism
_exptl_crystal_F_000 1296
_exptl_crystal_size_max 0.5445
_exptl_crystal_size_mid 0.3245
_exptl_crystal_size_min 0.2296
_refine_diff_density_max 0.28
_refine_diff_density_min -0.31
_refine_ls_extinction_method none
_refine_ls_goodness_of_fit_ref 1.82
_refine_ls_hydrogen_treatment constr
_refine_ls_number_constraints 56
_refine_ls_number_parameters 172
_refine_ls_number_reflns 2365
_refine_ls_number_restraints 0
_refine_ls_R_factor_all 0.0323
_refine_ls_R_factor_gt 0.0301
_refine_ls_shift/su_max 0.0040
_refine_ls_shift/su_mean 0.0002
_refine_ls_structure_factor_coef Fsqd
_refine_ls_weighting_details w=1/[\s^2^(I)+0.0035999999I^2^]
_refine_ls_weighting_scheme sigma
_refine_ls_wR_factor_gt 0.1206
_refine_ls_wR_factor_ref 0.1226
_reflns_number_gt 2178
_reflns_number_total 2365
_reflns_threshold_expression I>3\s(I)
_cod_data_source_file bt5308.cif
_cod_data_source_block I
_cod_database_code 2227196
_cod_database_fobs_code 2227196

loop_
_symmetry_equiv_pos_site_id
_symmetry_equiv_pos_as_xyz
1 x,y,z
2 -x+1/2,-y,z+1/2
3 -x,y+1/2,-z+1/2
4 x+1/2,-y+1/2,-z
5 -x,-y,-z
6 x+1/2,y,-z+1/2
7 x,-y+1/2,z+1/2
8 -x+1/2,y+1/2,z

loop_
_atom_site_type_symbol
_atom_site_label
_atom_site_fract_x
_atom_site_fract_y
_atom_site_fract_z
_atom_site_U_iso_or_equiv
_atom_site_adp_type
_atom_site_calc_flag
_atom_site_refinement_flags
_atom_site_occupancy
_atom_site_disorder_assembly
_atom_site_disorder_group
Br Br1 0.301516(18) 0.35856(4) 0.297810(9) 0.03286(15) Uani d . 1 . .
O O1 0.46379(10) 0.9683(2) 0.56018(5) 0.0238(5) Uani d . 1 . .
O O2 0.48573(11) 1.0730(2) 0.65342(6) 0.0293(5) Uani d . 1 . .
N N1 0.30118(11) 0.5268(3) 0.51592(7) 0.0204(6) Uani d . 1 . .
C C1 0.35592(14) 0.6587(3) 0.53157(8) 0.0212(6) Uani d . 1 . .
C C2 0.36519(14) 0.7060(3) 0.58364(8) 0.0210(6) Uani d . 1 . .
C C3 0.41859(14) 0.8666(3) 0.59624(8) 0.0208(6) Uani d . 1 . .
C C4 0.42987(14) 0.9178(3) 0.64562(8) 0.0245(7) Uani d . 1 . .
C C5 0.38574(16) 0.8110(4) 0.68186(8) 0.0278(7) Uani d . 1 . .
C C6 0.33284(18) 0.6502(3) 0.66869(9) 0.0285(7) Uani d . 1 . .
C C7 0.32263(16) 0.5970(3) 0.62059(9) 0.0248(7) Uani d . 1 . .
C C8 0.42620(16) 1.1557(3) 0.55295(9) 0.0279(7) Uani d . 1 . .
C C9 0.5018(3) 1.1323(5) 0.70222(9) 0.0479(11) Uani d . 1 . .
C C10 0.30271(13) 0.4922(3) 0.46499(9) 0.0217(7) Uani d . 1 . .
C C11 0.21645(16) 0.4759(3) 0.43955(8) 0.0215(7) Uani d . 1 . .
C C12 0.21516(16) 0.4411(3) 0.38997(9) 0.0239(7) Uani d . 1 . .
C C13 0.30115(14) 0.4180(4) 0.36557(9) 0.0235(7) Uani d . 1 . .
C C14 0.38827(15) 0.4325(3) 0.38971(8) 0.0248(7) Uani d . 1 . .
C C15 0.38811(15) 0.4684(3) 0.43928(8) 0.0228(7) Uani d . 1 . .
H H1 0.392541 0.729923 0.50828 0.0255 Uiso d . 1 . .
H H5 0.391454 0.846917 0.715555 0.0334 Uiso d . 1 . .
H H6 0.30309 0.575572 0.693754 0.0342 Uiso d . 1 . .
H H7 0.286533 0.485819 0.612357 0.0298 Uiso d . 1 . .
H H8a 0.445019 1.201521 0.521356 0.0419 Uiso d . 1 . .
H H8b 0.357749 1.152148 0.554914 0.0419 Uiso d . 1 . .
H H8c 0.450723 1.238776 0.577735 0.0419 Uiso d . 1 . .
H H9a 0.553271 1.222056 0.702951 0.0718 Uiso d . 1 . .
H H9b 0.444871 1.190439 0.714812 0.0718 Uiso d . 1 . .
H H9c 0.518004 1.024448 0.721929 0.0718 Uiso d . 1 . .
H H11 0.157197 0.489141 0.456874 0.0259 Uiso d . 1 . .
H H12 0.155673 0.433057 0.37264 0.0287 Uiso d . 1 . .
H H14 0.447304 0.417836 0.372267 0.0298 Uiso d . 1 . .
H H15 0.447782 0.477042 0.45641 0.0273 Uiso d . 1 . .

loop_
_atom_site_aniso_label
_atom_site_aniso_U_11
_atom_site_aniso_U_22
_atom_site_aniso_U_33
_atom_site_aniso_U_12
_atom_site_aniso_U_13
_atom_site_aniso_U_23
_atom_site_aniso_type_symbol
Br1 0.0370(3) 0.0382(3) 0.0233(3) 0.00213(10) 0.00027(8) -0.00306(9) Br
O1 0.0186(7) 0.0251(8) 0.0277(8) -0.0003(6) 0.0057(6) -0.0002(6) O
O2 0.0230(8) 0.0386(10) 0.0263(8) -0.0067(7) 0.0009(6) -0.0076(7) O
N1 0.0158(9) 0.0199(10) 0.0256(11) 0.0023(6) -0.0014(6) -0.0015(8) N
C1 0.0139(10) 0.0246(12) 0.0252(11) 0.0035(8) 0.0010(8) 0.0020(8) C
C2 0.0135(9) 0.0233(11) 0.0261(11) 0.0043(8) -0.0008(8) 0.0001(9) C
C3 0.0135(9) 0.0245(12) 0.0243(11) 0.0041(8) 0.0011(8) 0.0004(8) C
C4 0.0165(10) 0.0283(12) 0.0289(12) 0.0034(9) -0.0012(9) -0.0024(9) C
C5 0.0233(11) 0.0359(13) 0.0242(12) 0.0024(10) -0.0008(9) -0.0027(10) C
C6 0.0251(11) 0.0347(14) 0.0259(13) 0.0005(9) 0.0025(10) 0.0057(9) C
C7 0.0187(9) 0.0256(12) 0.0302(13) 0.0007(9) -0.0009(9) 0.0017(10) C
C8 0.0245(11) 0.0276(13) 0.0316(13) -0.0026(9) 0.0002(10) 0.0026(9) C
C9 0.0532(19) 0.061(2) 0.0292(16) -0.0202(15) 0.0065(11) -0.0175(11) C
C10 0.0199(11) 0.0188(12) 0.0265(13) -0.0005(8) -0.0002(7) 0.0029(9) C
C11 0.0160(10) 0.0212(12) 0.0274(13) 0.0005(8) 0.0003(8) 0.0024(9) C
C12 0.0187(10) 0.0238(13) 0.0291(13) -0.0022(9) -0.0054(9) 0.0012(9) C
C13 0.0258(12) 0.0222(12) 0.0225(12) 0.0004(8) -0.0002(8) 0.0043(9) C
C14 0.0182(11) 0.0266(13) 0.0296(12) 0.0041(9) 0.0043(9) 0.0012(9) C
C15 0.0159(10) 0.0222(12) 0.0302(12) 0.0001(8) -0.0028(8) 0.0011(9) C

loop_
_atom_type_symbol
_atom_type_scat_dispersion_real
_atom_type_scat_dispersion_imag
_atom_type_scat_source
C 0.018 0.009 'International Tables Vol C tables 4.2.6.8 and 6.1.1.1'
H 0.000 0.000 'International Tables Vol C tables 4.2.6.8 and 6.1.1.1'
Br -0.676 1.281 'International Tables Vol C tables 4.2.6.8 and 6.1.1.1'
N 0.031 0.018 'International Tables Vol C tables 4.2.6.8 and 6.1.1.1'
O 0.049 0.032 'International Tables Vol C tables 4.2.6.8 and 6.1.1.1'

loop_
_geom_angle_atom_site_label_1
_geom_angle_atom_site_label_2
_geom_angle_atom_site_label_3
_geom_angle_site_symmetry_1
_geom_angle_site_symmetry_2
_geom_angle_site_symmetry_3
_geom_angle
_geom_angle_publ_flag
C3 O1 C8 . . . 114.26(16) .
C4 O2 C9 . . . 118.40(19) .
C1 N1 C10 . . . 116.48(19) .
N1 C1 C2 . . . 122.9(2) .
N1 C1 H1 . . . 118.5696 .
C2 C1 H1 . . . 118.5683 .
C1 C2 C3 . . . 118.01(19) .
C1 C2 C7 . . . 122.51(19) .
C3 C2 C7 . . . 119.5(2) .
O1 C3 C2 . . . 119.40(19) .
O1 C3 C4 . . . 120.25(18) .
C2 C3 C4 . . . 120.3(2) .
O2 C4 C3 . . . 114.91(19) .
O2 C4 C5 . . . 125.4(2) .
C3 C4 C5 . . . 119.7(2) .
C4 C5 C6 . . . 119.3(2) .
C4 C5 H5 . . . 120.337 .
C6 C5 H5 . . . 120.3378 .
C5 C6 C7 . . . 121.4(2) .
C5 C6 H6 . . . 119.2822 .
C7 C6 H6 . . . 119.2822 .
C2 C7 C6 . . . 119.7(2) .
C2 C7 H7 . . . 120.1302 .
C6 C7 H7 . . . 120.13 .
O1 C8 H8a . . . 109.4703 .
O1 C8 H8b . . . 109.4718 .
O1 C8 H8c . . . 109.4712 .
H8a C8 H8b . . . 109.4709 .
H8a C8 H8c . . . 109.4712 .
H8b C8 H8c . . . 109.4719 .
O2 C9 H9a . . . 109.4702 .
O2 C9 H9b . . . 109.4705 .
O2 C9 H9c . . . 109.4702 .
H9a C9 H9b . . . 109.4713 .
H9a C9 H9c . . . 109.472 .
H9b C9 H9c . . . 109.473 .
N1 C10 C11 . . . 119.44(18) .
N1 C10 C15 . . . 121.99(18) .
C11 C10 C15 . . . 118.5(2) .
C10 C11 C12 . . . 121.1(2) .
C10 C11 H11 . . . 119.4722 .
C12 C11 H11 . . . 119.4722 .
C11 C12 C13 . . . 118.9(2) .
C11 C12 H12 . . . 120.5379 .
C13 C12 H12 . . . 120.5366 .
Br1 C13 C12 . . . 119.89(16) .
Br1 C13 C14 . . . 118.51(16) .
C12 C13 C14 . . . 121.6(2) .
C13 C14 C15 . . . 118.6(2) .
C13 C14 H14 . . . 120.6854 .
C15 C14 H14 . . . 120.6846 .
C10 C15 C14 . . . 121.2(2) .
C10 C15 H15 . . . 119.378 .
C14 C15 H15 . . . 119.3768 .

loop_
_geom_bond_atom_site_label_1
_geom_bond_atom_site_label_2
_geom_bond_site_symmetry_1
_geom_bond_site_symmetry_2
_geom_bond_distance
_geom_bond_publ_flag
Br1 C13 . . 1.902(2) .
O1 C3 . . 1.375(3) .
O1 C8 . . 1.437(3) .
O2 C4 . . 1.362(3) .
O2 C9 . . 1.418(3) .
N1 C1 . . 1.279(3) .
N1 C10 . . 1.416(3) .
C1 C2 . . 1.470(3) .
C1 H1 . . 0.96 .
C2 C3 . . 1.401(3) .
C2 C7 . . 1.403(3) .
C3 C4 . . 1.408(3) .
C4 C5 . . 1.391(3) .
C5 C6 . . 1.402(3) .
C5 H5 . . 0.96 .
C6 C7 . . 1.377(3) .
C6 H6 . . 0.96 .
C7 H7 . . 0.96 .
C8 H8a . . 0.96 .
C8 H8b . . 0.96 .
C8 H8c . . 0.96 .
C9 H9a . . 0.96 .
C9 H9b . . 0.96 .
C9 H9c . . 0.96 .
C10 C11 . . 1.399(3) .
C10 C15 . . 1.397(3) .
C11 C12 . . 1.380(3) .
C11 H11 . . 0.96 .
C12 C13 . . 1.386(3) .
C12 H12 . . 0.96 .
C13 C14 . . 1.391(3) .
C14 C15 . . 1.380(3) .
C14 H14 . . 0.96 .
C15 H15 . . 0.96 .

loop_
_geom_hbond_atom_site_label_D
_geom_hbond_atom_site_label_H
_geom_hbond_atom_site_label_A
_geom_hbond_site_symmetry_D
_geom_hbond_site_symmetry_H
_geom_hbond_site_symmetry_A
_geom_hbond_distance_DH
_geom_hbond_distance_HA
_geom_hbond_distance_DA
_geom_hbond_angle_DHA
_geom_hbond_publ_flag
C12 H12 O2 . . 4_466 0.96 2.48 3.425(3) 167 y
C7 H7 Cg1 . . 7_545 0.96 2.84 3.680(2) 147 y
C14 H14 Cg1 . . 5_666 0.96 2.77 3.618(2) 147 y

loop_
_geom_torsion_atom_site_label_1
_geom_torsion_atom_site_label_2
_geom_torsion_atom_site_label_3
_geom_torsion_atom_site_label_4
_geom_torsion_site_symmetry_1
_geom_torsion_site_symmetry_2
_geom_torsion_site_symmetry_3
_geom_torsion_site_symmetry_4
_geom_torsion
_geom_torsion_publ_flag
C8 O1 C3 C2 . . . . 113.2(2) .
C8 O1 C3 C4 . . . . -70.0(2) .
C9 O2 C4 C3 . . . . -179.1(2) .
C9 O2 C4 C5 . . . . 0.5(3) .
C10 N1 C1 C2 . . . . -177.41(18) .
C1 N1 C10 C11 . . . . -132.3(2) .
C1 N1 C10 C15 . . . . 49.5(3) .

loop_
_cod_related_entry_id
_cod_related_entry_database
_cod_related_entry_code
1 ChemSpider 601863
